data_4102126
loop_
_publ_author_name
'Bo Qian'
'Shengmei Guo'
'Jianping Shao'
'Qiming Zhu'
'Lei Yang'
'Chungu Xia'
'Hanmin Huang'

_publ_section_title
;
 Palladium-Catalyzed Benzylic Addition of 2-Methyl Azaarenes to N-Sulfonyl
 Aldimines via C-H Bond Activation
;
_journal_name_full 'Journal of the American Chemical Society'
_journal_page_first 3650
_journal_page_last 3651
_journal_paper_doi 10.1021/ja910104n
_journal_volume 132
_journal_year 2010
_chemical_formula_sum 'C18 H24 N2 O4 Pd'
_chemical_formula_weight 438.79
_chemical_name_systematic
; 
 ? 
;
_space_group_IT_number 2
_symmetry_cell_setting triclinic
_symmetry_space_group_name_Hall '-P 1'
_symmetry_space_group_name_H-M 'P -1'
_atom_sites_solution_hydrogens geom
_atom_sites_solution_primary direct
_atom_sites_solution_secondary difmap
_audit_creation_method SHELXL-97
_cell_angle_alpha 90.341(4)
_cell_angle_beta 118.496(3)
_cell_angle_gamma 116.530(3)
_cell_formula_units_Z 1
_cell_length_a 8.4123(6)
_cell_length_b 8.5007(6)
_cell_length_c 8.5524(6)
_cell_measurement_reflns_used 1686
_cell_measurement_temperature 296(2)
_cell_measurement_theta_max 25.78
_cell_measurement_theta_min 2.79
_cell_volume 461.86(6)
_computing_cell_refinement 'Bruker SAINT'
_computing_data_collection 'Bruker APEX2'
_computing_data_reduction 'Bruker SAINT'
_computing_molecular_graphics 'Bruker SHELXTL'
_computing_publication_material 'Bruker SHELXTL'
_computing_structure_refinement 'SHELXL-97 (Sheldrick, 2008)'
_computing_structure_solution 'SHELXS-97 (Sheldrick, 2008)'
_diffrn_ambient_temperature 296(2)
_diffrn_measured_fraction_theta_full 0.977
_diffrn_measured_fraction_theta_max 0.977
_diffrn_measurement_device_type 'Bruker APEX-II CCD'
_diffrn_measurement_method '\f and \w scans'
_diffrn_radiation_monochromator graphite
_diffrn_radiation_source 'fine-focus sealed tube'
_diffrn_radiation_type MoK\a
_diffrn_radiation_wavelength 0.71073
_diffrn_reflns_av_R_equivalents 0.0135
_diffrn_reflns_av_sigmaI/netI 0.0287
_diffrn_reflns_limit_h_max 10
_diffrn_reflns_limit_h_min -10
_diffrn_reflns_limit_k_max 10
_diffrn_reflns_limit_k_min -10
_diffrn_reflns_limit_l_max 10
_diffrn_reflns_limit_l_min -10
_diffrn_reflns_number 2547
_diffrn_reflns_theta_full 26.00
_diffrn_reflns_theta_max 26.00
_diffrn_reflns_theta_min 2.79
_exptl_absorpt_coefficient_mu 1.029
_exptl_absorpt_correction_type none
_exptl_crystal_density_diffrn 1.578
_exptl_crystal_density_meas 0
_exptl_crystal_density_method 'not measured'
_exptl_crystal_F_000 224
_refine_diff_density_max 0.565
_refine_diff_density_min -0.669
_refine_diff_density_rms 0.074
_refine_ls_extinction_method none
_refine_ls_goodness_of_fit_ref 1.003
_refine_ls_hydrogen_treatment mixed
_refine_ls_matrix_type full
_refine_ls_number_parameters 118
_refine_ls_number_reflns 1776
_refine_ls_number_restraints 0
_refine_ls_restrained_S_all 1.003
_refine_ls_R_factor_all 0.0293
_refine_ls_R_factor_gt 0.0286
_refine_ls_shift/su_max 0.000
_refine_ls_shift/su_mean 0.000
_refine_ls_structure_factor_coef Fsqd
_refine_ls_weighting_details 'calc w=1/[\s^2^(Fo^2^)+(0.0600P)^2^+0.0000P] where P=(Fo^2^+2Fc^2^)/3'
_refine_ls_weighting_scheme calc
_refine_ls_wR_factor_gt 0.0778
_refine_ls_wR_factor_ref 0.0784
_reflns_number_gt 1752
_reflns_number_total 1776
_reflns_threshold_expression >2sigma(I)
_cod_data_source_file ja910104n_si_002.cif
_cod_data_source_block p1
_cod_original_sg_symbol_H-M 'P 1'
_cod_database_code 4102126

loop_
_symmetry_equiv_pos_as_xyz
'x, y, z'
'-x, -y, -z'

loop_
_atom_site_label
_atom_site_type_symbol
_atom_site_fract_x
_atom_site_fract_y
_atom_site_fract_z
_atom_site_U_iso_or_equiv
_atom_site_adp_type
_atom_site_occupancy
_atom_site_symmetry_multiplicity
_atom_site_calc_flag
_atom_site_refinement_flags
_atom_site_disorder_assembly
_atom_site_disorder_group
Pd1 Pd 0.0000 1.0000 0.0000 0.03210(13) Uani 1 2 d S . .
C7 C 0.4377(5) 1.0428(5) 0.1529(5) 0.0499(8) Uani 1 1 d . . .
H7A H 0.3345 0.9147 0.1100 0.075 Uiso 1 1 calc R . .
H7B H 0.5742 1.0583 0.1997 0.075 Uiso 1 1 calc R . .
H7C H 0.4034 1.0968 0.0522 0.075 Uiso 1 1 calc R . .
N1 N 0.2594(4) 1.1262(3) 0.2642(3) 0.0348(5) Uani 1 1 d . . .
C5 C 0.4394(5) 1.1343(4) 0.3038(4) 0.0410(7) Uani 1 1 d . . .
C1 C 0.2534(5) 1.2043(4) 0.3984(4) 0.0408(7) Uani 1 1 d . . .
C4 C 0.6192(5) 1.2260(6) 0.4785(5) 0.0539(9) Uani 1 1 d . . .
H4 H 0.7432 1.2334 0.5038 0.065 Uiso 1 1 calc R . .
C2 C 0.4300(6) 1.2949(5) 0.5752(5) 0.0527(8) Uani 1 1 d . . .
H2 H 0.4243 1.3477 0.6666 0.063 Uiso 1 1 calc R . .
C3 C 0.6144(6) 1.3065(6) 0.6150(5) 0.0591(10) Uani 1 1 d . . .
H3 H 0.7349 1.3682 0.7331 0.071 Uiso 1 1 calc R . .
O1 O -0.0526(4) 0.7501(3) 0.0349(3) 0.0456(5) Uani 1 1 d . . .
C8 C -0.1615(5) 0.6766(5) 0.1056(5) 0.0475(8) Uani 1 1 d . . .
O2 O -0.2318(6) 0.7477(4) 0.1587(5) 0.0752(9) Uani 1 1 d . . .
C9 C -0.2054(6) 0.4866(5) 0.1200(6) 0.0601(10) Uani 1 1 d . . .
H9A H -0.1691 0.4813 0.2438 0.090 Uiso 1 1 calc R . .
H9B H -0.1229 0.4578 0.0907 0.090 Uiso 1 1 calc R . .
H9C H -0.3521 0.3999 0.0345 0.090 Uiso 1 1 calc R . .
C6 C 0.0517(6) 1.1919(5) 0.3506(5) 0.0515(8) Uani 1 1 d . . .
H6A H 0.0117 1.2495 0.2540 0.077 Uiso 1 1 calc R . .
H6B H 0.0704 1.2528 0.4581 0.077 Uiso 1 1 calc R . .
H6C H -0.0566 1.0656 0.3089 0.077 Uiso 1 1 calc R . .

loop_
_atom_site_aniso_label
_atom_site_aniso_U_11
_atom_site_aniso_U_22
_atom_site_aniso_U_33
_atom_site_aniso_U_23
_atom_site_aniso_U_13
_atom_site_aniso_U_12
Pd1 0.03110(19) 0.03676(19) 0.02993(18) 0.01047(13) 0.01636(14) 0.01843(14)
C7 0.0409(18) 0.066(2) 0.0505(19) 0.0145(17) 0.0263(16) 0.0308(17)
N1 0.0349(13) 0.0367(12) 0.0328(12) 0.0110(10) 0.0180(11) 0.0183(11)
C5 0.0393(16) 0.0468(17) 0.0389(16) 0.0155(14) 0.0209(14) 0.0236(14)
C1 0.0403(17) 0.0421(16) 0.0359(16) 0.0097(13) 0.0196(14) 0.0190(14)
C4 0.0337(17) 0.071(2) 0.0445(18) 0.0150(17) 0.0144(15) 0.0246(17)
C2 0.050(2) 0.061(2) 0.0351(17) 0.0059(15) 0.0195(15) 0.0230(17)
C3 0.044(2) 0.073(3) 0.0364(18) 0.0064(17) 0.0123(15) 0.0230(18)
O1 0.0470(13) 0.0450(12) 0.0486(13) 0.0177(10) 0.0274(11) 0.0244(11)
C8 0.0427(18) 0.0472(18) 0.0398(17) 0.0135(14) 0.0171(15) 0.0192(15)
O2 0.099(2) 0.0644(17) 0.099(2) 0.0334(17) 0.078(2) 0.0420(18)
C9 0.056(2) 0.050(2) 0.058(2) 0.0220(18) 0.0252(19) 0.0211(18)
C6 0.050(2) 0.067(2) 0.0431(18) 0.0068(16) 0.0249(16) 0.0342(18)

loop_
_atom_type_symbol
_atom_type_description
_atom_type_scat_dispersion_real
_atom_type_scat_dispersion_imag
_atom_type_scat_source
C C 0.0033 0.0016 'International Tables Vol C Tables 4.2.6.8 and 6.1.1.4'
H H 0.0000 0.0000 'International Tables Vol C Tables 4.2.6.8 and 6.1.1.4'
N N 0.0061 0.0033 'International Tables Vol C Tables 4.2.6.8 and 6.1.1.4'
O O 0.0106 0.0060 'International Tables Vol C Tables 4.2.6.8 and 6.1.1.4'
Pd Pd -0.9988 1.0072 'International Tables Vol C Tables 4.2.6.8 and 6.1.1.4'

loop_
_geom_angle_atom_site_label_1
_geom_angle_atom_site_label_2
_geom_angle_atom_site_label_3
_geom_angle
_geom_angle_site_symmetry_1
_geom_angle_site_symmetry_3
_geom_angle_publ_flag
O1 Pd1 O1 180.0 2_575 . ?
O1 Pd1 N1 88.68(9) 2_575 . ?
O1 Pd1 N1 91.32(9) . . ?
O1 Pd1 N1 91.32(9) 2_575 2_575 ?
O1 Pd1 N1 88.68(9) . 2_575 ?
N1 Pd1 N1 180.0 . 2_575 ?
C5 C7 H7A 109.5 . . ?
C5 C7 H7B 109.5 . . ?
H7A C7 H7B 109.5 . . ?
C5 C7 H7C 109.5 . . ?
H7A C7 H7C 109.5 . . ?
H7B C7 H7C 109.5 . . ?
C5 N1 C1 119.8(3) . . ?
C5 N1 Pd1 119.5(2) . . ?
C1 N1 Pd1 120.7(2) . . ?
N1 C5 C4 120.6(3) . . ?
N1 C5 C7 118.1(3) . . ?
C4 C5 C7 121.3(3) . . ?
N1 C1 C2 120.9(3) . . ?
N1 C1 C6 118.6(3) . . ?
C2 C1 C6 120.6(3) . . ?
C3 C4 C5 119.8(3) . . ?
C3 C4 H4 120.1 . . ?
C5 C4 H4 120.1 . . ?
C3 C2 C1 119.4(3) . . ?
C3 C2 H2 120.3 . . ?
C1 C2 H2 120.3 . . ?
C2 C3 C4 119.4(3) . . ?
C2 C3 H3 120.3 . . ?
C4 C3 H3 120.3 . . ?
C8 O1 Pd1 117.5(2) . . ?
O2 C8 O1 124.9(3) . . ?
O2 C8 C9 119.6(3) . . ?
O1 C8 C9 115.5(3) . . ?
C8 C9 H9A 109.5 . . ?
C8 C9 H9B 109.5 . . ?
H9A C9 H9B 109.5 . . ?
C8 C9 H9C 109.5 . . ?
H9A C9 H9C 109.5 . . ?
H9B C9 H9C 109.5 . . ?
C1 C6 H6A 109.5 . . ?
C1 C6 H6B 109.5 . . ?
H6A C6 H6B 109.5 . . ?
C1 C6 H6C 109.5 . . ?
H6A C6 H6C 109.5 . . ?
H6B C6 H6C 109.5 . . ?

loop_
_geom_bond_atom_site_label_1
_geom_bond_atom_site_label_2
_geom_bond_distance
_geom_bond_site_symmetry_2
_geom_bond_publ_flag
Pd1 O1 2.022(2) 2_575 ?
Pd1 O1 2.022(2) . ?
Pd1 N1 2.048(2) . ?
Pd1 N1 2.048(2) 2_575 ?
C7 C5 1.493(4) . ?
C7 H7A 0.9600 . ?
C7 H7B 0.9600 . ?
C7 H7C 0.9600 . ?
N1 C5 1.353(4) . ?
N1 C1 1.356(4) . ?
C5 C4 1.380(5) . ?
C1 C2 1.381(5) . ?
C1 C6 1.495(5) . ?
C4 C3 1.375(5) . ?
C4 H4 0.9300 . ?
C2 C3 1.376(6) . ?
C2 H2 0.9300 . ?
C3 H3 0.9300 . ?
O1 C8 1.271(4) . ?
C8 O2 1.223(5) . ?
C8 C9 1.507(5) . ?
C9 H9A 0.9600 . ?
C9 H9B 0.9600 . ?
C9 H9C 0.9600 . ?
C6 H6A 0.9600 . ?
C6 H6B 0.9600 . ?
C6 H6C 0.9600 . ?
